data_1542887
loop_
_publ_author_name
'Sharmila, N.'
'Sundar, T. V.'
'Satish, G.'
'Venkatesan, P.'

_publ_section_title
;
 1-Benzyl-5-methylindoline-2,3-dione
;
_journal_issue 3
_journal_name_full IUCrData
_journal_page_first x160381
_journal_paper_doi 10.1107/S2414314616003813
_journal_volume 1
_journal_year 2016
_chemical_formula_iupac 'C16 H13 N O2'
_chemical_formula_moiety 'C16 H13 N O2'
_chemical_formula_sum 'C16 H13 N O2'
_chemical_formula_weight 251.27
_chemical_melting_point_lt 418
_chemical_name_systematic
;
1-Benzyl-5-methylindoline-2,3-dione
;
_space_group_crystal_system orthorhombic
_space_group_IT_number 61
_space_group_name_Hall '-P 2ac 2ab'
_space_group_name_H-M_alt 'P b c a'
_symmetry_space_group_name_Hall '-P 2ac 2ab'
_symmetry_space_group_name_H-M 'P b c a'
_atom_sites_solution_hydrogens geom
_atom_sites_solution_primary direct
_atom_sites_solution_secondary difmap
_audit_creation_method SHELXL-2014
_cell_angle_alpha 90
_cell_angle_beta 90
_cell_angle_gamma 90
_cell_formula_units_Z 8
_cell_length_a 14.6122(15)
_cell_length_b 8.3882(9)
_cell_length_c 20.911(2)
_cell_measurement_reflns_used 2925
_cell_measurement_temperature 293(2)
_cell_measurement_theta_max 44.87
_cell_measurement_theta_min 5.58
_cell_volume 2563.1(5)
_computing_cell_refinement
;
APEX2 and SAINT (Bruker, 2004)
;
_computing_data_collection
;
APEX2 (Bruker, 2004)
;
_computing_data_reduction
;
SAINT and XPREP (Bruker, 2004)
;
_computing_molecular_graphics
;
<i>QMOL</i> (Gans & Shalloway, 2001), Mercury (Macrae <i>et al.</i>,
2008)
and <i>MOPAC</i> (Stewart, 2012)
;
_computing_publication_material
;
WinGX (Farrugia, 2012) and PLATON (Spek, 2009)
;
_computing_structure_refinement
;
SHELXL2014 (Sheldrick, 2015)
;
_computing_structure_solution
;
SHELXS97 (Sheldrick, 2008)
;
_diffrn_ambient_temperature 293(2)
_diffrn_measured_fraction_theta_full 0.982
_diffrn_measured_fraction_theta_max 0.973
_diffrn_measurement_device_type 'Bruker Kappa APEXII CCD'
_diffrn_measurement_method '\w and \f scan'
_diffrn_radiation_monochromator grapite
_diffrn_radiation_type MoK\a
_diffrn_radiation_wavelength 0.71073
_diffrn_reflns_av_R_equivalents 0.0514
_diffrn_reflns_limit_h_max 18
_diffrn_reflns_limit_h_min -11
_diffrn_reflns_limit_k_max 11
_diffrn_reflns_limit_k_min -11
_diffrn_reflns_limit_l_max 27
_diffrn_reflns_limit_l_min -27
_diffrn_reflns_number 18203
_diffrn_reflns_theta_full 25.242
_diffrn_reflns_theta_max 28.262
_diffrn_reflns_theta_min 2.395
_exptl_absorpt_coefficient_mu 0.086
_exptl_absorpt_correction_T_max 0.9787
_exptl_absorpt_correction_T_min 0.9704
_exptl_absorpt_correction_type multi-scan
_exptl_absorpt_process_details
;
(SADABS; Bruker, 2004)
;
_exptl_crystal_colour red
_exptl_crystal_density_diffrn 1.302
_exptl_crystal_density_method 'not measured'
_exptl_crystal_description block
_exptl_crystal_F_000 1056
_exptl_crystal_size_max 0.350
_exptl_crystal_size_mid 0.300
_exptl_crystal_size_min 0.250
_refine_diff_density_max 0.193
_refine_diff_density_min -0.164
_refine_ls_extinction_method none
_refine_ls_goodness_of_fit_ref 1.052
_refine_ls_hydrogen_treatment constr
_refine_ls_matrix_type full
_refine_ls_number_parameters 173
_refine_ls_number_reflns 3091
_refine_ls_number_restraints 0
_refine_ls_restrained_S_all 1.052
_refine_ls_R_factor_all 0.1172
_refine_ls_R_factor_gt 0.0566
_refine_ls_shift/su_max 0.001
_refine_ls_shift/su_mean 0.000
_refine_ls_structure_factor_coef Fsqd
_refine_ls_weighting_details 'w=1/[\s^2^(Fo^2^)+(0.0579P)^2^+0.8201P] where P=(Fo^2^+2Fc^2^)/3'
_refine_ls_weighting_scheme calc
_refine_ls_wR_factor_gt 0.1275
_refine_ls_wR_factor_ref 0.1638
_reflns_number_gt 1652
_reflns_number_total 3091
_reflns_threshold_expression 'I > 2\s(I)'
_cod_data_source_file su4017sup1.cif
_cod_data_source_block I
_cod_database_code 1542887
_shelx_space_group_comment
;
The symmetry employed for this shelxl refinement is uniquely defined
by the following loop, which should always be used as a source of
symmetry information in preference to the above space-group names.
They are only intended as comments.
;
_shelx_estimated_absorpt_t_min 0.983
_shelx_estimated_absorpt_t_max 0.991
_shelxl_version_number 2.014

loop_
_space_group_symop_operation_xyz
'x, y, z'
'-x+1/2, -y, z+1/2'
'x+1/2, -y+1/2, -z'
'-x, y+1/2, -z+1/2'
'-x, -y, -z'
'x-1/2, y, -z-1/2'
'-x-1/2, y-1/2, z'
'x, -y-1/2, z-1/2'

loop_
_atom_site_type_symbol
_atom_site_label
_atom_site_fract_x
_atom_site_fract_y
_atom_site_fract_z
_atom_site_U_iso_or_equiv
_atom_site_adp_type
_atom_site_calc_flag
_atom_site_occupancy
N N1 0.08992(12) 0.2173(2) 0.53228(9) 0.0517(5) Uani d 1
O O1 -0.04615(12) 0.0928(2) 0.55743(9) 0.0698(5) Uani d 1
O O2 -0.11076(11) 0.2770(2) 0.44577(9) 0.0714(5) Uani d 1
C C1 0.11891(14) 0.3272(2) 0.48514(11) 0.0454(5) Uani d 1
C C2 0.20581(15) 0.3881(3) 0.47456(11) 0.0507(6) Uani d 1
H H2 0.2553 0.3570 0.4996 0.061 Uiso calc 1
C C3 0.21631(15) 0.4966(3) 0.42539(11) 0.0512(6) Uani d 1
H H3 0.2743 0.5383 0.4180 0.061 Uiso calc 1
C C4 0.14499(15) 0.5465(3) 0.38655(11) 0.0513(6) Uani d 1
C C5 0.05881(15) 0.4812(3) 0.39747(11) 0.0509(6) Uani d 1
H H5 0.0096 0.5107 0.3719 0.061 Uiso calc 1
C C6 0.04655(13) 0.3728(3) 0.44619(11) 0.0462(5) Uani d 1
C C7 -0.03384(15) 0.2825(3) 0.46708(11) 0.0522(6) Uani d 1
C C8 -0.00124(16) 0.1836(3) 0.52531(12) 0.0545(6) Uani d 1
C C9 0.14700(17) 0.1481(3) 0.58222(13) 0.0619(7) Uani d 1
H H9A 0.2105 0.1525 0.5689 0.074 Uiso calc 1
H H9B 0.1307 0.0368 0.5877 0.074 Uiso calc 1
C C10 0.13695(15) 0.2328(3) 0.64541(12) 0.0555(6) Uani d 1
C C11 0.0863(2) 0.1681(4) 0.69456(16) 0.0836(9) Uani d 1
H H11 0.0596 0.0684 0.6893 0.100 Uiso calc 1
C C12 0.0745(2) 0.2489(6) 0.75132(17) 0.1014(12) Uani d 1
H H12 0.0397 0.2038 0.7838 0.122 Uiso calc 1
C C13 0.1143(2) 0.3966(6) 0.76008(16) 0.0959(11) Uani d 1
H H13 0.1073 0.4502 0.7987 0.115 Uiso calc 1
C C14 0.1636(2) 0.4628(4) 0.71219(16) 0.0877(9) Uani d 1
H H14 0.1894 0.5633 0.7175 0.105 Uiso calc 1
C C15 0.17557(18) 0.3809(4) 0.65538(14) 0.0709(8) Uani d 1
H H15 0.2105 0.4267 0.6231 0.085 Uiso calc 1
C C16 0.15996(18) 0.6691(3) 0.33497(13) 0.0728(8) Uani d 1
H H16A 0.1522 0.6202 0.2938 0.109 Uiso calc 1
H H16B 0.2208 0.7113 0.3384 0.109 Uiso calc 1
H H16C 0.1164 0.7539 0.3398 0.109 Uiso calc 1

loop_
_atom_site_aniso_label
_atom_site_aniso_U_11
_atom_site_aniso_U_22
_atom_site_aniso_U_33
_atom_site_aniso_U_12
_atom_site_aniso_U_13
_atom_site_aniso_U_23
N1 0.0366(11) 0.0446(11) 0.0739(13) 0.0017(8) -0.0005(8) -0.0055(10)
O1 0.0533(11) 0.0584(11) 0.0978(14) -0.0094(9) 0.0173(9) -0.0061(10)
O2 0.0309(9) 0.0824(13) 0.1009(13) -0.0079(8) -0.0058(8) -0.0110(11)
C1 0.0340(12) 0.0393(12) 0.0629(14) 0.0024(9) 0.0021(9) -0.0144(10)
C2 0.0306(12) 0.0482(13) 0.0732(15) 0.0031(9) -0.0054(10) -0.0107(12)
C3 0.0335(12) 0.0478(14) 0.0724(16) -0.0018(10) 0.0057(10) -0.0117(12)
C4 0.0403(14) 0.0526(15) 0.0609(15) 0.0040(10) 0.0061(10) -0.0112(11)
C5 0.0347(13) 0.0600(16) 0.0580(14) 0.0078(10) -0.0015(9) -0.0152(12)
C6 0.0300(11) 0.0466(13) 0.0622(14) 0.0011(9) 0.0014(9) -0.0183(11)
C7 0.0326(12) 0.0508(14) 0.0733(15) 0.0013(10) 0.0037(10) -0.0214(12)
C8 0.0412(14) 0.0425(13) 0.0799(16) -0.0041(10) 0.0109(11) -0.0168(12)
C9 0.0467(15) 0.0422(14) 0.097(2) 0.0067(11) -0.0007(12) 0.0067(13)
C10 0.0364(13) 0.0557(15) 0.0743(17) 0.0056(11) -0.0050(10) 0.0184(13)
C11 0.069(2) 0.088(2) 0.094(2) -0.0067(16) -0.0008(16) 0.038(2)
C12 0.084(2) 0.147(4) 0.072(2) 0.001(2) 0.0058(18) 0.039(2)
C13 0.073(2) 0.148(4) 0.067(2) 0.019(2) -0.0126(16) -0.003(2)
C14 0.077(2) 0.100(3) 0.087(2) -0.0068(18) -0.0110(17) -0.009(2)
C15 0.0583(17) 0.076(2) 0.0782(19) -0.0132(14) 0.0028(13) 0.0065(16)
C16 0.0578(18) 0.086(2) 0.0751(17) 0.0021(14) 0.0087(13) 0.0009(16)

loop_
_atom_type_symbol
_atom_type_description
_atom_type_scat_dispersion_real
_atom_type_scat_dispersion_imag
_atom_type_scat_source
C C 0.0033 0.0016 'International Tables Vol C Tables 4.2.6.8 and 6.1.1.4'
H H 0.0000 0.0000 'International Tables Vol C Tables 4.2.6.8 and 6.1.1.4'
N N 0.0061 0.0033 'International Tables Vol C Tables 4.2.6.8 and 6.1.1.4'
O O 0.0106 0.0060 'International Tables Vol C Tables 4.2.6.8 and 6.1.1.4'

loop_
_geom_angle_atom_site_label_1
_geom_angle_atom_site_label_2
_geom_angle_atom_site_label_3
_geom_angle
C8 N1 C1 110.60(19)
C8 N1 C9 123.4(2)
C1 N1 C9 126.00(19)
C2 C1 C6 120.2(2)
C2 C1 N1 128.7(2)
C6 C1 N1 111.11(19)
C3 C2 C1 117.6(2)
C3 C2 H2 121.2
C1 C2 H2 121.2
C2 C3 C4 123.5(2)
C2 C3 H3 118.3
C4 C3 H3 118.3
C3 C4 C5 117.7(2)
C3 C4 C16 121.1(2)
C5 C4 C16 121.2(2)
C6 C5 C4 119.9(2)
C6 C5 H5 120.0
C4 C5 H5 120.0
C5 C6 C1 121.1(2)
C5 C6 C7 131.8(2)
C1 C6 C7 107.1(2)
O2 C7 C6 130.9(2)
O2 C7 C8 123.7(2)
C6 C7 C8 105.36(19)
O1 C8 N1 126.8(2)
O1 C8 C7 127.4(2)
N1 C8 C7 105.78(19)
N1 C9 C10 112.60(19)
N1 C9 H9A 109.1
C10 C9 H9A 109.1
N1 C9 H9B 109.1
C10 C9 H9B 109.1
H9A C9 H9B 107.8
C11 C10 C15 117.5(3)
C11 C10 C9 121.4(3)
C15 C10 C9 121.1(2)
C12 C11 C10 121.1(3)
C12 C11 H11 119.5
C10 C11 H11 119.5
C11 C12 C13 120.2(3)
C11 C12 H12 119.9
C13 C12 H12 119.9
C14 C13 C12 119.6(3)
C14 C13 H13 120.2
C12 C13 H13 120.2
C13 C14 C15 119.9(3)
C13 C14 H14 120.0
C15 C14 H14 120.0
C10 C15 C14 121.7(3)
C10 C15 H15 119.2
C14 C15 H15 119.2
C4 C16 H16A 109.5
C4 C16 H16B 109.5
H16A C16 H16B 109.5
C4 C16 H16C 109.5
H16A C16 H16C 109.5
H16B C16 H16C 109.5

loop_
_geom_bond_atom_site_label_1
_geom_bond_atom_site_label_2
_geom_bond_distance
N1 C8 1.370(3)
N1 C1 1.414(3)
N1 C9 1.457(3)
O1 C8 1.209(3)
O2 C7 1.210(3)
C1 C2 1.386(3)
C1 C6 1.388(3)
C2 C3 1.382(3)
C2 H2 0.9300
C3 C4 1.386(3)
C3 H3 0.9300
C4 C5 1.392(3)
C4 C16 1.506(3)
C5 C6 1.377(3)
C5 H5 0.9300
C6 C7 1.464(3)
C7 C8 1.549(3)
C9 C10 1.508(4)
C9 H9A 0.9700
C9 H9B 0.9700
C10 C11 1.378(4)
C10 C15 1.380(4)
C11 C12 1.377(5)
C11 H11 0.9300
C12 C13 1.381(5)
C12 H12 0.9300
C13 C14 1.353(5)
C13 H13 0.9300
C14 C15 1.384(4)
C14 H14 0.9300
C15 H15 0.9300
C16 H16A 0.9600
C16 H16B 0.9600
C16 H16C 0.9600

loop_
_geom_hbond_atom_site_label_D
_geom_hbond_atom_site_label_H
_geom_hbond_atom_site_label_A
_geom_hbond_site_symmetry_A
_geom_hbond_distance_DH
_geom_hbond_distance_HA
_geom_hbond_distance_DA
_geom_hbond_angle_DHA
C2 H2 O2 3_556 0.93 2.53 3.446(3) 169
C5 H5 Cg3 5_566 0.93 2.91 3.818(3) 165

loop_
_geom_torsion_atom_site_label_1
_geom_torsion_atom_site_label_2
_geom_torsion_atom_site_label_3
_geom_torsion_atom_site_label_4
_geom_torsion
C8 N1 C1 C2 -178.0(2)
C9 N1 C1 C2 2.3(3)
C8 N1 C1 C6 1.5(2)
C9 N1 C1 C6 -178.2(2)
C6 C1 C2 C3 1.4(3)
N1 C1 C2 C3 -179.2(2)
C1 C2 C3 C4 -0.2(3)
C2 C3 C4 C5 -1.0(3)
C2 C3 C4 C16 178.1(2)
C3 C4 C5 C6 1.0(3)
C16 C4 C5 C6 -178.1(2)
C4 C5 C6 C1 0.2(3)
C4 C5 C6 C7 -177.8(2)
C2 C1 C6 C5 -1.4(3)
N1 C1 C6 C5 179.02(19)
C2 C1 C6 C7 176.97(19)
N1 C1 C6 C7 -2.6(2)
C5 C6 C7 O2 1.9(4)
C1 C6 C7 O2 -176.2(2)
C5 C6 C7 C8 -179.3(2)
C1 C6 C7 C8 2.6(2)
C1 N1 C8 O1 179.0(2)
C9 N1 C8 O1 -1.3(4)
C1 N1 C8 C7 0.2(2)
C9 N1 C8 C7 179.89(19)
O2 C7 C8 O1 -1.6(4)
C6 C7 C8 O1 179.5(2)
O2 C7 C8 N1 177.2(2)
C6 C7 C8 N1 -1.7(2)
C8 N1 C9 C10 -81.4(3)
C1 N1 C9 C10 98.2(3)
N1 C9 C10 C11 103.5(3)
N1 C9 C10 C15 -74.2(3)
C15 C10 C11 C12 0.2(4)
C9 C10 C11 C12 -177.5(3)
C10 C11 C12 C13 -0.5(5)
C11 C12 C13 C14 1.1(5)
C12 C13 C14 C15 -1.4(5)
C11 C10 C15 C14 -0.5(4)
C9 C10 C15 C14 177.2(2)
C13 C14 C15 C10 1.2(5)

_cod_database_fobs_code 1542887
